data_4068660
loop_
_publ_author_name
'Kaur, Rupinder'
'Menon, Saija C.'
'Panda, Snigdha'
'Singh, Harkesh B.'
'Patel, Rajan P.'
'Butcher, Ray J.'

_publ_section_title
;
 Facile Cleavage of Organochalcogen Hybrid (NEEN, NEN, EN, where E = Se or
 Te) Ligand C&#x2212;E and E&#x2212;E Bonds by Pd(II)
;
_journal_issue 8
_journal_name_full Organometallics
_journal_page_first 2363
_journal_paper_doi 10.1021/om801015e
_journal_volume 28
_journal_year 2009
_chemical_formula_sum 'C19 H26 Cl4 N2 Pd2 Te2'
_chemical_formula_weight 892.22
_chemical_name_systematic
; 
? 
;
_space_group_IT_number 114
_symmetry_cell_setting tetragonal
_symmetry_space_group_name_Hall 'P -4 2n'
_symmetry_space_group_name_H-M 'P -4 21 c'
_atom_sites_solution_hydrogens geom
_atom_sites_solution_primary direct
_atom_sites_solution_secondary difmap
_audit_creation_method SHELXL-97
_cell_angle_alpha 90
_cell_angle_beta 90
_cell_angle_gamma 90
_cell_formula_units_Z 4
_cell_length_a 14.681(2)
_cell_length_b 14.681(2)
_cell_length_c 12.538(4)
_cell_measurement_reflns_used 39
_cell_measurement_temperature 293(2)
_cell_measurement_theta_max 12.456
_cell_measurement_theta_min 3.157
_cell_volume 2702.3(10)
_computing_cell_refinement 'Bruker XSCANS'
_computing_data_collection 'Bruker XSCANS'
_computing_data_reduction 'Bruker SHELXTL'
_computing_molecular_graphics 'Bruker SHELXTL'
_computing_publication_material 'Bruker SHELXTL'
_computing_structure_refinement 'SHELXL-97 (Sheldrick, 1997)'
_computing_structure_solution 'SHELXS-97 (Sheldrick, 1990)'
_diffrn_ambient_temperature 293(2)
_diffrn_measured_fraction_theta_full 0.999
_diffrn_measured_fraction_theta_max 0.999
_diffrn_measurement_device_type 'Bruker P4'
_diffrn_measurement_method '2\q/\w scans'
_diffrn_radiation_monochromator graphite
_diffrn_radiation_source 'fine-focus sealed tube'
_diffrn_radiation_type MoK\a
_diffrn_radiation_wavelength 0.71073
_diffrn_reflns_av_R_equivalents 0.0444
_diffrn_reflns_limit_h_max 15
_diffrn_reflns_limit_h_min 0
_diffrn_reflns_limit_k_max 22
_diffrn_reflns_limit_k_min 0
_diffrn_reflns_limit_l_max 18
_diffrn_reflns_limit_l_min -18
_diffrn_reflns_number 5238
_diffrn_reflns_theta_full 24.99
_diffrn_reflns_theta_max 32.57
_diffrn_reflns_theta_min 2.14
_diffrn_standards_interval_count 97
_diffrn_standards_number 3
_exptl_absorpt_coefficient_mu 3.852
_exptl_crystal_colour colourless
_exptl_crystal_density_diffrn 2.193
_exptl_crystal_density_method 'not measured'
_exptl_crystal_description prismatic
_exptl_crystal_F_000 1672
_exptl_crystal_size_max 0.35
_exptl_crystal_size_mid 0.32
_exptl_crystal_size_min 0.25
_refine_diff_density_max 0.930
_refine_diff_density_min -0.512
_refine_ls_extinction_coef 0.0007(2)
_refine_ls_extinction_method SHELXL
_refine_ls_goodness_of_fit_ref 0.951
_refine_ls_hydrogen_treatment mixed
_refine_ls_matrix_type full
_refine_ls_number_parameters 136
_refine_ls_number_reflns 4894
_refine_ls_number_restraints 1
_refine_ls_restrained_S_all 0.951
_refine_ls_R_factor_all 0.0692
_refine_ls_R_factor_gt 0.0364
_refine_ls_shift/su_max 0.006
_refine_ls_shift/su_mean 0.001
_refine_ls_structure_factor_coef Fsqd
_refine_ls_weighting_scheme calc
_refine_ls_wR_factor_gt 0.0855
_refine_ls_wR_factor_ref 0.1478
_reflns_number_gt 4924
_reflns_number_total 4924
_reflns_threshold_expression I>2\s(I)
_cod_data_source_file om801015e_si_001.cif
_cod_data_source_block 29
_cod_depositor_comments
;
The following automatic conversions were performed:
'_atom_site_symetry_multiplicity' tag replaced with
'_atom_site_symmetry_multiplicity'.

Automatic conversion script
Id: cif_correct_tags 1440 2010-10-19 06:21:57Z saulius 

The following automatic conversions were performed:

'_symmetry_cell_setting' value 'Tetragonal' changed to 'tetragonal'
according to /home/saulius/struct/CIF-dictionaries/cif_core.dic
dictionary named 'cif_core.dic' version 2.4.2 from 2011-04-26.

Automatic conversion script
Id: cif_fix_values 1715 2011-07-08 13:25:40Z adriana 
;
_cod_original_sg_symbol_H-M 'P -42(1)c'
_cod_database_code 4068660

loop_
_symmetry_equiv_pos_as_xyz
'x, y, z'
'-x, -y, z'
'y, -x, -z'
'-y, x, -z'
'0.5-x, 0.5+y, 0.5-z'
'0.5+x, 0.5-y, 0.5-z'
'0.5-Y, 0.5-x, 0.5+z'
'0.5+y, 0.5+x, 0.5+z'

loop_
_atom_site_label
_atom_site_type_symbol
_atom_site_fract_x
_atom_site_fract_y
_atom_site_fract_z
_atom_site_U_iso_or_equiv
_atom_site_adp_type
_atom_site_occupancy
_atom_site_symmetry_multiplicity
_atom_site_calc_flag
Pd1 PD -0.1239(1) 0.0395(1) 0.1522(1) 0.045(1) Uani 1 1 d
Te1 TE 0.0334(1) 0.1070(1) 0.1277(1) 0.043(1) Uani 1 1 d
Cl1 CL -0.2567(1) -0.0463(1) 0.1865(2) 0.086(1) Uani 1 1 d
N1 N -0.1859(3) 0.1759(3) 0.1770(4) 0.050(1) Uani 1 1 d
C1 C 0.0125(4) 0.1611(4) 0.2836(5) 0.045(1) Uani 1 1 d
C2 C -0.0571(4) 0.2244(4) 0.2968(6) 0.047(1) Uani 1 1 d
C3 C -0.0703(5) 0.2639(4) 0.3943(6) 0.056(2) Uani 1 1 d
C4 C -0.0180(5) 0.2374(5) 0.4794(7) 0.075(2) Uani 1 1 d
C5 C 0.0489(5) 0.1717(5) 0.4697(6) 0.066(2) Uani 1 1 d
C6 C 0.0656(4) 0.1338(4) 0.3707(6) 0.059(2) Uani 1 1 d
C7 C -0.1173(5) 0.2474(4) 0.2034(6) 0.059(2) Uani 1 1 d
C8 C -0.2567(5) 0.1720(5) 0.2594(7) 0.067(2) Uani 1 1 d
C9 C -0.2291(5) 0.2029(5) 0.0737(7) 0.075(2) Uani 1 1 d
Cl1D CL -0.4102(3) -0.0063(4) -0.0245(4) 0.083(1) Uani 1 1 d
Cl2D CL -0.5049(5) 0.0365(5) -0.2218(6) 0.083(1) Uani 1 1 d
Cl3D CL -0.3988(5) 0.0431(5) -0.0557(5) 0.083(1) Uani 1 1 d
C1D C -0.5013(12) 0.0419(11) -0.1267(14) 0.080(4) Uani 1 1 d
H3A H -0.1167(5) 0.3061(4) 0.4044(6) 0.080 Uiso 1 1 d
H4A H -0.0256(5) 0.2663(5) 0.5448(7) 0.080 Uiso 1 1 d
H5A H 0.0821(5) 0.1531(5) 0.5290(6) 0.080 Uiso 1 1 d
H6A H 0.1115(4) 0.0907(4) 0.3629(6) 0.080 Uiso 1 1 d
H7A H -.0791(5) 0.2584(4) 0.1416(6) 0.080 Uiso 1 1 d
H7B H -0.1497(5) 0.3035(4) 0.2191(6) 0.080 Uiso 1 1 d
H8A H -0.2839(5) 0.2311(5) 0.2676(7) 0.080 Uiso 1 1 d
H8B H -0.2297(5) 0.1536(5) 0.3257(7) 0.080 Uiso 1 1 d
H8C H -0.3027(5) 0.1288(5) 0.2392(7) 0.080 Uiso 1 1 d
H9A H -0.2415(5) 0.2671(5) 0.0738(7) 0.080 Uiso 1 1 d
H9B H -0.2850(5) 0.1699(5) 0.0642(7) 0.080 Uiso 1 1 d
H9C H -0.1881(5) 0.1887(5) 0.0163(7) 0.080 Uiso 1 1 d

loop_
_atom_site_aniso_label
_atom_site_aniso_U_11
_atom_site_aniso_U_22
_atom_site_aniso_U_33
_atom_site_aniso_U_23
_atom_site_aniso_U_13
_atom_site_aniso_U_12
Pd1 0.033(1) 0.033(1) 0.068(1) 0.006(1) -0.006(1) 0.001(1)
Te1 0.040(1) 0.030(1) 0.060(1) -0.001(1) 0.006(1) -0.002(1)
Cl1 0.041(1) 0.058(1) 0.160(2) 0.019(1) -0.009(1) -0.013(1)
N1 0.040(2) 0.042(2) 0.069(3) 0.007(2) -0.002(2) 0.009(2)
C1 0.034(3) 0.046(3) 0.055(4) -0.010(2) 0.001(2) -0.004(2)
C2 0.045(3) 0.034(2) 0.064(4) 0.001(2) 0.011(3) -0.001(2)
C3 0.057(3) 0.048(3) 0.063(4) -0.005(3) 0.011(3) 0.000(3)
C4 0.067(5) 0.072(5) 0.084(6) -0.030(4) 0.019(4) -0.010(4)
C5 0.060(4) 0.080(5) 0.059(4) -0.010(3) -0.005(3) -0.002(4)
C6 0.041(3) 0.054(3) 0.080(5) -0.014(3) -0.002(3) -0.004(2)
C7 0.061(4) 0.032(3) 0.083(5) 0.006(3) 0.015(3) 0.012(3)
C8 0.047(4) 0.062(4) 0.093(6) 0.002(4) 0.011(4) 0.007(3)
C9 0.070(5) 0.063(4) 0.092(6) 0.006(4) -0.023(4) 0.027(4)

loop_
_atom_type_symbol
_atom_type_description
_atom_type_scat_dispersion_real
_atom_type_scat_dispersion_imag
_atom_type_scat_source
C C 0.0033 0.0016 'International Tables Vol C Tables 4.2.6.8 and 6.1.1.4'
H H 0.0000 0.0000 'International Tables Vol C Tables 4.2.6.8 and 6.1.1.4'
O O 0.0106 0.0060 'International Tables Vol C Tables 4.2.6.8 and 6.1.1.4'

loop_
_geom_angle_atom_site_label_1
_geom_angle_atom_site_label_2
_geom_angle_atom_site_label_3
_geom_angle
N1 Pd1 Cl1 96.69(14)
N1 Pd1 Te1 92.17(13)
Cl1 Pd1 Te1 169.88(5)
N1 Pd1 Te1#1 172.75(13)
Cl1 Pd1 Te1#1 90.13(5)
Te1 Pd1 Te1#1 80.83(2)
C1 Te1 Pd1 84.4(2)
C1 Te1 Pd1#1 106.2(2)
Pd1 Te1 Pd1#1 97.47(2)
C8 N1 C7 110.5(6)
C8 N1 C9 108.7(6)
C7 N C9 106.9(5)
C8 N1 Pd1 110.7(4)
C7 N1 Pd1 112.9(3)
C9 N1 Pd1 106.9(4)
C2 C1 C6 120.5(6)
C2 C1 Te1 117.6(5)
C6 C1 Te1 121.9(4)
C3 C2 C1 119.6(6)
C3 C2 C7 121.1(6)
C1 C2 C7 119.3(6)
C4 C3 C2 119.7(6)
C3 C4 C5 121.8(7)
C6 C5 C4 119.1(7)
C5 C6 C1 119.1(6)
N1 C7 C2 114.2(5)
Cl3D Cl1D Cl1D#2 93.4(8)
Cl3D Cl1D C1D 61.6(8)
C1D#2 Cl1D C1D 36.9(9)
Cl2D#2 Cl2D C1D 93.5(9)
Cl2D#2 Cl2D C1D#2 46.0(5)
C1D Cl2D C1D#2 47.8(12)
Cl1D Cl3D C1D 93.3(9)
Cl1D Cl3D C1D#2 63.7(7)
C1D Cl3D C1D#2 35.5(9)
Cl2D C1D C1D#2 86.2(9)
Cl2D C1D Cl2D#2 40.5(7)
C1D#2 C1D Cl2D#2 46.0(5)
Cl2D C1D Cl3D 123.0(13)
C1D#2 C1D Cl3D 89(2)
Cl2D#2 C1D Cl3D 109.0(10)
Cl2D C1D Cl1D#2 128.6(13)
C1D#2 C1D Cl1D#2 75.3(11)
Cl2D#2 C1D Cl1D#2 109.3(9)
Cl3D C1D Cl1D#2 104.4(9)
Cl2D C1D Cl1D 130.5(12)
C1D#2 C1D Cl1D 67.8(11)
Cl2D#2 C1D Cl1D 100.3(8)
Cl3D C1D Cl1D 25.0(3)
Cl1D#2 C1D Cl1D 85.9(7)
Cl2D C1D Cl3D#2 110.4(12)
C1D#2 C1D Cl3D#2 55.5(12)
Cl2D#2 C1D Cl3D#2 86.0(7)
Cl3D C1D Cl3D#2 112.8(9)
Cl1D#2 C1D Cl3D#2 23.3(3)
Cl1D C1D Cl3D#2 89.2(7)

loop_
_geom_bond_atom_site_label_1
_geom_bond_atom_site_label_2
_geom_bond_distance
Pd1 N1 2.222(5)
Pd1 Cl1 2.360(2)
Pd1 Te1 2.5323(6)
Pd1 Te1#1 2.5464(6)
Te1 C1 2.132(6)
Te1 Pd1#1 2.5464(6)
N1 C8 1.467(9)
N1 C7 1.492(9)
N1 C9 1.496(9)
C1 C2 1.390(8)
C1 C6 1.400(9)
C2 C3 1.367(9)
C2 C7 1.506(10)
C3 C4 1.371(11)
C4 C5 1.381(10)
C5 C6 1.382(10)
Cl1D Cl3D 0.841(7)
Cl1D C1D#2 1.90(2)
Cl1D C1D 1.98(2)
Cl2D Cl2D#2 1.080(13)
Cl2D C1D 1.20(2)
Cl2D C1D#2 1.66(2)
Cl3D C1D 1.75(2)
Cl3D C1D#2 2.12(2)
C1D C1D#2 1.23(3)
C1D Cl2D#2 1.66(2)
C1D Cl1D#2 1.90(2)
C1D Cl3D#2 2.12(2)
